data_2003177
loop_
_publ_author_name
'Retoux, R.'
'Hayes, P.'
'Maignan, C.'

_publ_section_title
;
 (5S,SS)-7-Methyl-8-p-toluenesulfinyl-1,6-dioxaspiro[4.5]dec-7-ene
;
_journal_coden_ASTM ACSCEE
_journal_issue 1
_journal_name_full
;
 Acta Crystallographica, Section C: Crystal Structure Communications
;
_journal_page_first 93
_journal_page_last 94
_journal_paper_doi 10.1107/S0108270194007298
_journal_volume 51
_journal_year 1995
_chemical_formula_sum 'C16 H20 O3 S'
_chemical_formula_weight 292.37
_space_group_IT_number 19
_symmetry_space_group_name_Hall 'P 2ac 2ab'
_symmetry_space_group_name_H-M 'P 21 21 21'
_cell_angle_alpha 90.00
_cell_angle_beta 90.00
_cell_angle_gamma 90.00
_cell_formula_units_Z 4
_cell_length_a 7.9680(14)
_cell_length_b 8.1104(11)
_cell_length_c 23.761(3)
_cell_measurement_reflns_used 32
_cell_measurement_temperature 293(2)
_cell_measurement_theta_max 15.9
_cell_measurement_theta_min 12.6
_cell_volume 1535.5(4)
_diffrn_radiation_type MoK\a
_diffrn_radiation_wavelength 0.71069
_exptl_absorpt_coefficient_mu 0.205
_exptl_crystal_colour colourless
_exptl_crystal_density_diffrn 1.265
_exptl_crystal_density_meas ?
_exptl_crystal_density_method ?
_exptl_crystal_description plate
_exptl_crystal_size_max 0.741
_exptl_crystal_size_mid 0.471
_exptl_crystal_size_min 0.201
_refine_diff_density_max 0.290
_refine_diff_density_min -0.237
_refine_ls_abs_structure_details 'Flack (1983)'
_refine_ls_abs_structure_Flack 0.10(11)
_refine_ls_extinction_coef 0.0069(39)
_refine_ls_extinction_method 'SHELXL93 (Sheldrick, 1994)'
_refine_ls_shift/esd_max -0.094
_cod_database_code 2003177

loop_
_symmetry_equiv_pos_as_xyz
'x, y, z'
'-x+1/2, -y, z+1/2'
'-x, y+1/2, -z+1/2'
'x+1/2, -y+1/2, -z'

loop_
_atom_site_aniso_label
_atom_site_aniso_U_11
_atom_site_aniso_U_12
_atom_site_aniso_U_13
_atom_site_aniso_U_22
_atom_site_aniso_U_23
_atom_site_aniso_U_33
S 0.0745(5) -0.0120(3) -0.0083(4) 0.0395(4) -0.0020(3) 0.0475(4)
O1 0.145(3) -0.0033(14) 0.002(2) 0.0345(11) -0.0113(10) 0.068(2)
O2 0.0455(10) 0.0024(9) 0.0040(8) 0.0554(11) 0.0004(9) 0.0415(10)
O3 0.0724(14) 0.0098(10) -0.0092(10) 0.0492(12) 0.0010(9) 0.0514(13)
C1 0.057(2) -0.0020(12) -0.0068(12) 0.0415(14) -0.0033(10) 0.0374(14)
C2 0.071(2) 0.0067(14) -0.0012(14) 0.050(2) -0.0075(12) 0.043(2)
C3 0.072(2) 0.004(2) 0.0040(14) 0.065(2) -0.0003(14) 0.0398(14)
C4 0.069(2) -0.0020(15) -0.0056(14) 0.053(2) 0.0073(13) 0.047(2)
C5 0.071(2) 0.0057(13) -0.0014(14) 0.0392(14) -0.0002(12) 0.055(2)
C6 0.062(2) 0.0041(14) -0.0018(13) 0.0413(13) -0.0047(11) 0.045(2)
C7 0.112(3) -0.005(2) 0.001(2) 0.070(2) 0.025(2) 0.076(3)
C8 0.0492(15) -0.0010(11) -0.0019(11) 0.0353(12) 0.0043(11) 0.0416(14)
C9 0.0468(14) 0.0100(13) 0.0088(12) 0.062(2) 0.0066(13) 0.0436(15)
C10 0.0405(14) -0.0057(13) 0.0003(12) 0.062(2) 0.0054(13) 0.054(2)
C11 0.0428(14) -0.0016(12) -0.0037(11) 0.0484(15) 0.0002(11) 0.0434(15)
C12 0.0414(13) -0.0002(11) 0.0003(11) 0.0342(12) 0.0070(10) 0.0466(14)
C13 0.070(2) -0.012(2) -0.008(2) 0.064(2) -0.009(2) 0.053(2)
C14 0.093(3) 0.001(2) -0.004(2) 0.092(3) -0.005(2) 0.050(2)
C15 0.099(3) 0.015(2) -0.006(2) 0.076(2) 0.011(2) 0.050(2)
C16 0.0381(14) -0.0037(13) 0.0006(13) 0.068(2) 0.004(2) 0.069(2)

loop_
_atom_site_label
_atom_site_occupancy
_atom_site_fract_x
_atom_site_fract_y
_atom_site_fract_z
_atom_site_U_iso_or_equiv
S 1 0.92832(10) 0.51629(9) 0.86263(3) 0.0538(3)
O1 1 0.8354(5) 0.6597(3) 0.88601(11) 0.0825(9)
O2 1 0.8600(2) 0.3954(3) 0.70150(8) 0.0474(5)
O3 1 0.6470(3) 0.5830(3) 0.68440(9) 0.0577(6)
C1 1 0.8600(4) 0.3407(4) 0.90273(12) 0.0455(6)
C2 1 0.7631(4) 0.3635(4) 0.95041(13) 0.0546(7)
C3 1 0.7202(5) 0.2284(5) 0.98276(13) 0.0588(8)
C4 1 0.7738(4) 0.0711(4) 0.96915(13) 0.0565(8)
C5 1 0.8691(5) 0.0501(4) 0.92021(14) 0.0548(7)
C6 1 0.9125(4) 0.1838(4) 0.88756(12) 0.0494(7)
C7 1 0.7331(7) -0.0760(6) 1.00576(2) 0.0862(13)
C8 1 0.8320(3) 0.4630(3) 0.79788(11) 0.0420(6)
C9 1 0.6446(4) 0.4595(4) 0.79664(12) 0.0508(7)
C10 1 0.5887(4) 0.3595(4) 0.74638(14) 0.0522(7)
C11 1 0.6811(4) 0.4146(4) 0.69368(12) 0.0449(6)
C12 1 0.9264(3) 0.4328(3) 0.75319(11) 0.0407(6)
C13 1 0.6377(5) 0.3249(4) 0.6392(2) 0.0625(8)
C14 1 0.6653(6) 0.4585(7) 0.5951(2) 0.0785(11)
C15 1 0.6204(6) 0.6126(5) 0.6258(2) 0.0750(11)
C16 1 1.11562(4) 0.4248(4) 0.74984(15) 0.0585(8)
H1 1 0.7170(55) 0.4854(24) 0.9605(20) 0.096(3)
H2 1 0.6381(47) 0.2542(70) 1.01724(13) 0.096(3)
H3 1 0.9037(57) -0.0701(26) 0.9044(19) 0.096(3)
H4 1 0.9866(54) 0.1710(56) 0.8497(12) 0.096(3)
H5 1 0.7308(40) -0.1905(27) 0.9824(14) 0.096(3)
H6 1 0.6147(21) -0.0592(48) 1.0272(13) 0.096(3)
H7 1 0.8336(31) -0.0798(48) 1.0363(11) 0.096(3)
H8 1 0.5774(48) 0.3927(42) 0.8289(15) 0.096(3)
H9 1 0.5803(45) 0.5742(28) 0.7879(18) 0.096(3)
H10 1 0.4592(16) 0.3869(42) 0.7364(20) 0.096(3)
H11 1 0.6040(43) 0.2278(9) 0.7514(19) 0.096(3)
H12 1 0.5053(10) 0.2958(40) 0.6382(19) 0.096(3)
H13 1 0.7101(35) 0.2125(23) 0.6359(21) 0.096(3)
H14 1 0.5874(39) 0.4288(65) 0.5592(11) 0.096(3)
H15 1 0.7960(13) 0.4531(66) 0.5829(16) 0.096(3)
H16 1 0.5050(24) 0.6665(42) 0.6105(19) 0.096(3)
H17 1 0.7219(30) 0.6995(36) 0.6204(18) 0.096(3)
H18 1 1.15684(49) 0.4869(34) 0.7876(8) 0.096(3)
H19 1 1.16285(48) 0.4896(34) 0.7134(9) 0.096(3)
H20 1 1.16284(45) 0.2998(16) 0.7498(13) 0.096(3)

loop_
_atom_type_symbol
_atom_type_description
_atom_type_scat_source
_atom_type_scat_dispersion_real
_atom_type_scat_dispersion_imag
S S 'International Tables Vol C Tables 4.2.6.8 and 6.1.1.4' 0.1246 0.123
C C 'International Tables Vol C Tables 4.2.6.8 and 6.1.1.4' 0.0033 0.001
O O 'International Tables Vol C Tables 4.2.6.8 and 6.1.1.4' 0.0106 0.006
H H 'International Tables Vol C Tables 4.2.6.8 and 6.1.1.4' 0.0000 0.000

_cod_duplicate_entry 2000012
